data_7205145
loop_
_publ_author_name
'Gaeta, Carmine'
'Troisi, Francesco'
'Spagna, Riccardo'
'Camalli, Mercedes'
'Campi, Gaetano'
'Neri, Placido'

_publ_section_title
;
 Solid-state assembly of calixcyclitol derivatives
;
_journal_issue 2
_journal_name_full CrystEngComm
_journal_page_first 467
_journal_paper_doi 10.1039/c0ce00099j
_journal_volume 13
_journal_year 2011
_chemical_compound_source
;
;
_chemical_formula_moiety 'C44 H66 O10'
_chemical_formula_sum 'C44 H66 O10'
_chemical_formula_weight 754.96
_chemical_name_systematic ?
_space_group_IT_number 14
_symmetry_cell_setting monoclinic
_symmetry_Int_Tables_number 14
_symmetry_space_group_name_Hall '-P 2ybc'
_symmetry_space_group_name_H-M 'P 1 21/c 1'
_cell_angle_alpha 90.00
_cell_angle_beta 102.33(2)
_cell_angle_gamma 90.00
_cell_formula_units_Z 4
_cell_length_a 16.868(3)
_cell_length_b 12.789(3)
_cell_length_c 20.295(4)
_cell_measurement_radiation CuK\a
_cell_measurement_reflns_used 25
_cell_measurement_temperature 293
_cell_measurement_theta_max 30.00
_cell_measurement_theta_min 15.00
_cell_measurement_wavelength 1.54178
_cell_volume 4277.1(15)
_computing_cell_refinement ' MSC/AFC DiffractometerControl Software (MSC,1988)'
_computing_data_collection ' MSC/AFC DiffractometerControl Software (MSC,1988)'
_computing_data_reduction 'TEXSAN Process (MSC,1985)'
_computing_molecular_graphics
; SIR2008 (part of IL MILIONE structure determination and refinement package)
Burla, M.C., Caliandro, R., Camalli, M., Carrozzini, B.,
Cascarano, G.L., De Caro, L., Giacovazzo, C., Polidori, G.,
Siliqi, D., Spagna, R.:
J. Appl. Crystallogr. 40, 609-613 (2007)
;
_computing_publication_material
; SIR2008 (part of IL MILIONE structure determination and refinement package)
Burla, M.C., Caliandro, R., Camalli, M., Carrozzini, B.,
Cascarano, G.L., De Caro, L., Giacovazzo, C., Polidori, G.,
Siliqi, D., Spagna, R.:
J. Appl. Crystallogr. 40, 609-613 (2007)
;
_computing_structure_refinement
; SIR2008 (part of IL MILIONE structure determination and refinement package)
Burla, M.C., Caliandro, R., Camalli, M., Carrozzini, B.,
Cascarano, G.L., De Caro, L., Giacovazzo, C., Polidori, G.,
Siliqi, D., Spagna, R.:
J. Appl. Crystallogr. 40, 609-613 (2007)
;
_computing_structure_solution
; SIR2008 (part of IL MILIONE structure determination and refinement package)
Burla, M.C., Caliandro, R., Camalli, M., Carrozzini, B.,
Cascarano, G.L., De Caro, L., Giacovazzo, C., Polidori, G.,
Siliqi, D., Spagna, R.:
J. Appl. Crystallogr. 40, 609-613 (2007)
;
_diffrn_ambient_temperature 293
_diffrn_measured_fraction_theta_full 62.10
_diffrn_measured_fraction_theta_max 62.10
_diffrn_measurement_device 'Rigaku AFC-5 Diffractometer'
_diffrn_measurement_method 'profile data from \q/2\q scans'
_diffrn_radiation_detector 'scintillation detector'
_diffrn_radiation_monochromator graphite
_diffrn_radiation_source 'rotation anode generator'
_diffrn_radiation_type CuK\a
_diffrn_radiation_wavelength 1.54178
_diffrn_reflns_av_R_equivalents 0.071
_diffrn_reflns_av_unetI/netI 4.460
_diffrn_reflns_limit_h_max 19
_diffrn_reflns_limit_h_min 0
_diffrn_reflns_limit_k_max 14
_diffrn_reflns_limit_k_min 0
_diffrn_reflns_limit_l_max 22
_diffrn_reflns_limit_l_min -23
_diffrn_reflns_number 7365
_diffrn_reflns_theta_full 62.10
_diffrn_reflns_theta_max 62.10
_diffrn_reflns_theta_min 2.68
_diffrn_standards_decay_% 10
_diffrn_standards_interval_count 100
_diffrn_standards_number 3
_exptl_absorpt_coefficient_mu 0.660
_exptl_absorpt_correction_T_max 0.877
_exptl_absorpt_correction_T_min 0.821
_exptl_absorpt_correction_type empirical
_exptl_crystal_colour colourlesss
_exptl_crystal_density_diffrn 1.173
_exptl_crystal_description prismatic
_exptl_crystal_F_000 1640
_exptl_crystal_size_max 0.35
_exptl_crystal_size_mid 0.25
_exptl_crystal_size_min 0.20
_refine_diff_density_max 0.352
_refine_diff_density_min -0.240
_refine_diff_density_rms 0.060
_refine_ls_abs_structure_details
;
;
_refine_ls_extinction_method none
_refine_ls_goodness_of_fit_all 0.860
_refine_ls_goodness_of_fit_gt 0.953
_refine_ls_goodness_of_fit_ref 0.953
_refine_ls_hydrogen_treatment constr
_refine_ls_matrix_type full
_refine_ls_number_constraints 0
_refine_ls_number_parameters 487
_refine_ls_number_reflns 3960
_refine_ls_number_restraints 0
_refine_ls_R_factor_all 0.164
_refine_ls_R_factor_gt 0.078
_refine_ls_shift/su_max 0.008
_refine_ls_shift/su_mean 0.001
_refine_ls_structure_factor_coef F
_refine_ls_weighting_details ' w=1/(15.5792+0.3658*F+0.0015*F^2^)'
_refine_ls_weighting_scheme calc
_refine_ls_wR_factor_all 0.168
_refine_ls_wR_factor_gt 0.103
_refine_ls_wR_factor_ref 0.103
_reflns_d_resolution_high 0.872
_reflns_d_resolution_low 16.479
_reflns_limit_h_max 19
_reflns_limit_h_min 0
_reflns_limit_k_max 14
_reflns_limit_k_min 0
_reflns_limit_l_max 22
_reflns_limit_l_min -23
_reflns_number_gt 4452
_reflns_number_total 6750
_reflns_threshold_expression ' F >3.0 \s(F) '
_cod_data_source_file C0CE00099J.TXT
_cod_data_source_block 2
_cod_depositor_comments
;
The following automatic conversions were performed:
'_symmetry_cell_setting' value 'Monoclinic' changed to 'monoclinic'
according to '/home/saulius/struct/CIF-dictionaries/cif_core.dic'
dictionary named 'cif_core.dic' version 2.4.1 from
2010-06-29.

'_refine_ls_matrix_type' value 'Full' changed to 'full'
according to '/home/saulius/struct/CIF-dictionaries/cif_core.dic'
dictionary named 'cif_core.dic' version 2.4.1 from
2010-06-29.

'_atom_site_thermal_displace_type' value 'uani' changed to
'Uani' according to '/home/saulius/struct/CIF-dictionaries/cif_core.dic'
dictionary named 'cif_core.dic' version 2.4.1 from 2010-06-29 (54
times).

'_atom_site_thermal_displace_type' value 'uiso' changed to 'Uiso'
according to '/home/saulius/struct/CIF-dictionaries/cif_core.dic'
dictionary named 'cif_core.dic' version 2.4.1 from 2010-06-29 (57 times).

Automatic conversion script
Id: cif_fix_enum 1555 2011-01-17 13:19:09Z saulius 
;
_cod_original_cell_volume 4277.2(15)
_cod_original_sg_symbol_H-M 'P 21/c'
_cod_database_code 7205145

loop_
_symmetry_equiv_pos_site_id
_symmetry_equiv_pos_as_xyz
1 +x,+y,+z
2 -x,1/2+y,1/2-z
3 -x,-y,-z
4 +x,1/2-y,1/2+z

loop_
_atom_site_aniso_label
_atom_site_aniso_U_11
_atom_site_aniso_U_12
_atom_site_aniso_U_13
_atom_site_aniso_U_22
_atom_site_aniso_U_23
_atom_site_aniso_U_33
O1 0.036(2) -0.004(2) 0.015(2) 0.064(2) -0.006(2) 0.086(3)
O2 0.049(2) -0.001(2) -0.007(2) 0.047(2) -0.008(2) 0.053(2)
O3 0.036(2) -0.009(2) 0.007(2) 0.079(3) -0.007(2) 0.076(3)
O4 0.038(2) -0.007(2) 0.007(2) 0.072(2) -0.001(2) 0.061(2)
O5 0.086(3) -0.026(2) -0.018(2) 0.081(3) 0.017(2) 0.069(3)
O6 0.069(2) 0.003(2) -0.002(2) 0.047(2) 0.005(2) 0.063(2)
O7 0.060(2) 0.001(2) 0.005(2) 0.043(2) -0.008(2) 0.058(2)
O8 0.043(2) 0.011(2) -0.005(2) 0.065(2) 0.009(2) 0.084(3)
O9 0.067(2) 0.014(2) 0.019(2) 0.052(2) 0.012(2) 0.078(3)
O10 0.055(2) 0.019(2) 0.016(2) 0.051(2) -0.004(2) 0.075(3)
C1 0.038(3) -0.001(2) 0.004(2) 0.057(3) -0.011(2) 0.041(3)
C2 0.046(3) -0.009(2) 0.005(2) 0.040(3) -0.011(2) 0.039(3)
C3 0.039(3) -0.006(2) 0.001(2) 0.052(3) 0.004(2) 0.051(3)
C4 0.039(3) -0.004(2) -0.007(2) 0.049(3) -0.005(3) 0.060(3)
C5 0.039(3) -0.003(2) -0.002(2) 0.057(3) -0.003(3) 0.061(3)
C6 0.046(3) -0.005(2) -0.007(2) 0.047(3) 0.003(2) 0.046(3)
C7 0.038(3) -0.003(3) 0.007(3) 0.075(4) 0.011(3) 0.087(4)
C8 0.058(4) -0.006(5) 0.037(4) 0.19(1) 0.040(7) 0.119(7)
C9 0.049(4) -0.026(4) -0.008(4) 0.117(6) -0.009(5) 0.120(6)
C10 0.047(4) 0.020(4) 0.033(6) 0.102(6) 0.010(7) 0.25(1)
C11 0.051(3) -0.004(2) -0.006(2) 0.044(3) -0.002(2) 0.057(3)
C12 0.042(3) -0.003(2) -0.002(2) 0.047(3) -0.010(2) 0.051(3)
C13 0.048(3) -0.013(3) 0.002(2) 0.061(3) -0.004(3) 0.048(3)
C14 0.055(3) -0.014(3) 0.005(2) 0.052(3) -0.003(2) 0.046(3)
C15 0.040(3) 0.004(2) 0.006(2) 0.042(3) -0.007(2) 0.054(3)
C16 0.040(2) -0.002(2) 0.010(2) 0.040(3) -0.007(2) 0.051(3)
C17 0.041(3) -0.006(2) 0.004(2) 0.058(3) -0.003(3) 0.047(3)
C18 0.059(3) -0.029(3) 0.021(3) 0.078(4) -0.016(3) 0.061(4)
C19 0.115(6) -0.060(6) 0.023(4) 0.143(7) -0.011(4) 0.057(4)
C20 0.071(4) -0.034(3) 0.035(3) 0.077(4) -0.021(4) 0.087(5)
C21 0.092(5) -0.025(5) 0.073(5) 0.100(6) -0.046(6) 0.156(8)
C22 0.052(3) -0.015(3) -0.000(2) 0.063(4) 0.009(3) 0.051(3)
C23 0.047(3) -0.009(2) -0.007(2) 0.044(3) 0.001(2) 0.042(3)
C24 0.054(3) -0.001(3) -0.000(2) 0.051(3) 0.005(3) 0.050(3)
C25 0.063(3) -0.010(3) 0.009(2) 0.052(3) 0.001(3) 0.044(3)
C26 0.053(3) -0.001(3) 0.003(2) 0.058(3) -0.003(2) 0.040(3)
C27 0.044(3) -0.001(2) -0.001(2) 0.048(3) -0.005(2) 0.044(3)
C28 0.046(3) -0.017(2) -0.003(2) 0.051(3) -0.007(2) 0.043(3)
C29 0.075(4) 0.014(3) 0.030(3) 0.076(4) 0.021(4) 0.075(4)
C30 0.082(5) 0.015(5) 0.052(5) 0.119(7) 0.042(6) 0.139(7)
C31 0.083(5) 0.048(6) 0.034(5) 0.19(1) 0.060(7) 0.122(7)
C32 0.18(1) -0.022(8) 0.12(1) 0.15(1) -0.060(9) 0.20(1)
C33 0.058(3) 0.001(3) -0.002(2) 0.055(3) -0.008(3) 0.046(3)
C34 0.034(2) 0.002(2) 0.000(2) 0.054(3) -0.003(3) 0.056(3)
C35 0.046(3) 0.004(2) 0.005(2) 0.047(3) -0.001(2) 0.057(3)
C36 0.047(3) 0.006(2) 0.005(2) 0.041(3) -0.005(2) 0.060(3)
C37 0.054(3) -0.011(2) -0.005(2) 0.048(3) -0.004(2) 0.052(3)
C38 0.043(3) 0.004(2) 0.006(2) 0.047(3) -0.003(2) 0.046(3)
C39 0.029(2) -0.001(2) 0.001(2) 0.052(3) 0.000(2) 0.048(3)
C40 0.059(3) -0.010(3) 0.016(3) 0.053(3) 0.000(3) 0.058(3)
C41 0.089(5) -0.031(4) 0.014(4) 0.092(5) -0.007(4) 0.071(4)
C42 0.106(6) -0.043(4) 0.018(4) 0.081(5) -0.021(4) 0.087(5)
C43 0.053(4) -0.000(4) 0.033(4) 0.114(6) 0.020(5) 0.129(7)
C44 0.052(3) -0.008(2) 0.009(3) 0.051(3) -0.016(3) 0.059(3)

loop_
_atom_site_label
_atom_site_fract_x
_atom_site_fract_y
_atom_site_fract_z
_atom_site_occupancy
_atom_site_U_iso_or_equiv
_atom_site_thermal_displace_type
_atom_site_type_symbol
_atom_site_symmetry_multiplicity
O1 0.6621(2) 0.7841(3) 0.1972(2) 1.000 0.062(1) Uani o 4
O2 0.6393(2) 0.5819(3) 0.1580(2) 1.000 0.053(1) Uani o 4
O3 0.5508(2) 0.7266(3) 0.0109(2) 1.000 0.064(1) Uani o 4
O4 0.5855(2) 0.9067(3) 0.0778(2) 1.000 0.058(1) Uani o 4
O5 0.7389(3) 0.4065(4) 0.2924(2) 1.000 0.084(2) Uani o 4
O6 0.6661(2) 0.2830(3) 0.2056(2) 1.000 0.062(1) Uani o 4
O7 0.5908(2) 0.3233(3) 0.0851(2) 1.000 0.055(1) Uani o 4
O8 0.5764(2) 1.0545(3) -0.0253(2) 1.000 0.067(1) Uani o 4
O9 0.6840(2) 1.2072(3) 0.0097(2) 1.000 0.066(2) Uani o 4
O10 0.6281(2) 1.1073(3) 0.1199(2) 1.000 0.060(1) Uani o 4
C1 0.7446(3) 0.7945(4) 0.2021(2) 1.000 0.046(2) Uani c 4
C2 0.7748(3) 0.8930(4) 0.1960(2) 1.000 0.043(2) Uani c 4
C3 0.8591(3) 0.9043(4) 0.2023(3) 1.000 0.049(2) Uani c 4
C4 0.9109(3) 0.8183(4) 0.2131(3) 1.000 0.052(2) Uani c 4
C5 0.8772(3) 0.7224(4) 0.2220(3) 1.000 0.054(2) Uani c 4
C6 0.7948(3) 0.7086(4) 0.2206(3) 1.000 0.049(2) Uani c 4
C7 1.0027(3) 0.8346(5) 0.2176(3) 1.000 0.068(2) Uani c 4
C8 1.0154(4) 0.8914(8) 0.1557(4) 1.000 0.118(4) Uani c 4
C9 1.0344(4) 0.9058(6) 0.2788(4) 1.000 0.099(3) Uani c 4
C10 1.0498(4) 0.7326(7) 0.2271(6) 1.000 0.132(5) Uani c 4
C11 0.7644(3) 0.6121(4) 0.2490(3) 1.000 0.053(2) Uani c 4
C12 0.7100(3) 0.5332(4) 0.2037(3) 1.000 0.049(2) Uani c 4
C13 0.6743(3) 0.4563(4) 0.2464(3) 1.000 0.054(2) Uani c 4
C14 0.6165(3) 0.3746(4) 0.2030(3) 1.000 0.052(2) Uani c 4
C15 0.5907(3) 0.4116(4) 0.1284(3) 1.000 0.046(2) Uani c 4
C16 0.6444(3) 0.4980(4) 0.1092(2) 1.000 0.044(2) Uani c 4
C17 0.7342(3) 0.4830(4) 0.1434(2) 1.000 0.049(2) Uani c 4
C18 0.5428(3) 0.3499(5) 0.2358(3) 1.000 0.065(2) Uani c 4
C19 0.5707(5) 0.3063(7) 0.3070(3) 1.000 0.104(4) Uani c 4
C20 0.4889(4) 0.2662(5) 0.1929(3) 1.000 0.076(3) Uani c 4
C21 0.4901(5) 0.4458(6) 0.2360(5) 1.000 0.109(4) Uani c 4
C22 0.6175(3) 0.5241(5) 0.0360(3) 1.000 0.057(2) Uani c 4
C23 0.6605(3) 0.6114(4) 0.0071(2) 1.000 0.047(2) Uani c 4
C24 0.7347(3) 0.5925(4) -0.0108(3) 1.000 0.053(2) Uani c 4
C25 0.7746(3) 0.6688(4) -0.0400(3) 1.000 0.053(2) Uani c 4
C26 0.7356(3) 0.7649(4) -0.0551(3) 1.000 0.052(2) Uani c 4
C27 0.6601(3) 0.7853(4) -0.0385(2) 1.000 0.047(2) Uani c 4
C28 0.6251(3) 0.7090(4) -0.0058(2) 1.000 0.048(2) Uani c 4
C29 0.8577(4) 0.6452(5) -0.0569(3) 1.000 0.073(3) Uani c 4
C30 0.8905(5) 0.7379(7) -0.0878(5) 1.000 0.109(4) Uani c 4
C31 0.9164(5) 0.6195(9) 0.0105(5) 1.000 0.132(5) Uani c 4
C32 0.8511(7) 0.5533(9) -0.1040(6) 1.000 0.166(7) Uani c 4
C33 0.6182(3) 0.8890(4) -0.0577(3) 1.000 0.055(2) Uani c 4
C34 0.6440(3) 0.9826(4) -0.0094(3) 1.000 0.049(2) Uani c 4
C35 0.7194(3) 1.0361(4) -0.0237(3) 1.000 0.051(2) Uani c 4
C36 0.7486(3) 1.1295(4) 0.0218(3) 1.000 0.051(2) Uani c 4
C37 0.7622(3) 1.0926(4) 0.0954(3) 1.000 0.054(2) Uani c 4
C38 0.6933(3) 1.0335(4) 0.1160(2) 1.000 0.046(2) Uani c 4
C39 0.6587(3) 0.9480(4) 0.0634(2) 1.000 0.044(2) Uani c 4
C40 0.8256(3) 1.1819(4) 0.0061(3) 1.000 0.056(2) Uani c 4
C41 0.8081(4) 1.2257(6) -0.0654(3) 1.000 0.084(3) Uani c 4
C42 0.8516(5) 1.2765(6) 0.0534(4) 1.000 0.092(3) Uani c 4
C43 0.8970(4) 1.1057(6) 0.0131(4) 1.000 0.097(3) Uani c 4
C44 0.7191(3) 0.9885(4) 0.1875(3) 1.000 0.054(2) Uani c 4
H1c39 0.7001 0.8954 0.0680 1.000 0.058 Uiso h 4
H2c3 0.8815 0.9724 0.1981 1.000 0.063 Uiso h 4
H3c5 0.9119 0.6620 0.2287 1.000 0.070 Uiso h 4
H4c37 0.8094 1.0487 0.1042 1.000 0.070 Uiso h 4
H5c37 0.7722 1.1541 0.1230 1.000 0.070 Uiso h 4
H6c15 0.5377 0.4420 0.1233 1.000 0.060 Uiso h 4
H7c28 0.7593 0.5248 -0.0021 1.000 0.069 Uiso h 4
H8c13 0.6411 0.4947 0.2709 1.000 0.070 Uiso h 4
H9c44 0.6707 0.9700 0.2024 1.000 0.071 Uiso h 4
H10c44 0.7474 1.0426 0.2160 1.000 0.071 Uiso h 4
H11c22 0.5609 0.5417 0.0281 1.000 0.074 Uiso h 4
H12c22 0.6245 0.4622 0.0112 1.000 0.074 Uiso h 4
H13c17 0.7512 0.4114 0.1503 1.000 0.064 Uiso h 4
H14c17 0.7732 0.5211 0.1246 1.000 0.064 Uiso h 4
H15c33 0.5612 0.8785 -0.0610 1.000 0.071 Uiso h 4
H16c33 0.6278 0.9081 -0.1011 1.000 0.071 Uiso h 4
H17c26 0.7606 0.8180 -0.0773 1.000 0.067 Uiso h 4
H18c35 0.7078 1.0600 -0.0696 1.000 0.067 Uiso h 4
H19c35 0.7625 0.9856 -0.0175 1.000 0.067 Uiso h 4
H20c11 0.8115 0.5738 0.2713 1.000 0.069 Uiso h 4
H21c11 0.7347 0.6355 0.2817 1.000 0.069 Uiso h 4
H22c20 0.5066 0.1983 0.2100 1.000 0.098 Uiso h 4
H23c20 0.4332 0.2761 0.1955 1.000 0.098 Uiso h 4
H24c20 0.4938 0.2716 0.1467 1.000 0.098 Uiso h 4
H25c42 0.8885 1.2534 0.0935 1.000 0.119 Uiso h 4
H26c42 0.8775 1.3288 0.0313 1.000 0.119 Uiso h 4
H27c42 0.8041 1.3057 0.0652 1.000 0.119 Uiso h 4
H28c41 0.7895 1.2965 -0.0645 1.000 0.109 Uiso h 4
H29c41 0.8567 1.2242 -0.0829 1.000 0.109 Uiso h 4
H30c41 0.7669 1.1843 -0.0937 1.000 0.109 Uiso h 4
H31c43 0.8955 1.0719 -0.0294 1.000 0.126 Uiso h 4
H32c43 0.9473 1.1429 0.0267 1.000 0.126 Uiso h 4
H33c43 0.8927 1.0540 0.0465 1.000 0.126 Uiso h 4
H34c9 1.0515 0.8639 0.3185 1.000 0.129 Uiso h 4
H35c9 1.0795 0.9459 0.2707 1.000 0.129 Uiso h 4
H36c9 0.9919 0.9523 0.2851 1.000 0.129 Uiso h 4
H37c21 0.4490 0.4495 0.1952 1.000 0.141 Uiso h 4
H38c21 0.4647 0.4414 0.2740 1.000 0.141 Uiso h 4
H39c21 0.5234 0.5073 0.2399 1.000 0.141 Uiso h 4
H40c10 1.0517 0.7040 0.1838 1.000 0.172 Uiso h 4
H41c10 1.1041 0.7433 0.2526 1.000 0.172 Uiso h 4
H42c10 1.0219 0.6850 0.2509 1.000 0.172 Uiso h 4
H43c30 0.9221 0.7812 -0.0533 1.000 0.142 Uiso h 4
H44c30 0.9241 0.7136 -0.1173 1.000 0.142 Uiso h 4
H45c30 0.8460 0.7776 -0.1131 1.000 0.142 Uiso h 4
H46c19 0.5793 0.3626 0.3390 1.000 0.135 Uiso h 4
H47c19 0.5296 0.2603 0.3168 1.000 0.135 Uiso h 4
H48c19 0.6203 0.2681 0.3100 1.000 0.135 Uiso h 4
H49c8 1.0156 0.9654 0.1636 1.000 0.153 Uiso h 4
H50c8 1.0662 0.8711 0.1453 1.000 0.153 Uiso h 4
H51c8 0.9719 0.8740 0.1185 1.000 0.153 Uiso h 4
H52c31 0.9155 0.5456 0.0185 1.000 0.171 Uiso h 4
H53c31 0.9703 0.6404 0.0078 1.000 0.171 Uiso h 4
H54c31 0.9003 0.6561 0.0468 1.000 0.171 Uiso h 4
H55c32 0.8380 0.5769 -0.1500 1.000 0.216 Uiso h 4
H56c32 0.9024 0.5179 -0.0956 1.000 0.216 Uiso h 4
H57c32 0.8097 0.5062 -0.0962 1.000 0.216 Uiso h 4

loop_
_atom_type_symbol
_atom_type_number_in_cell
_atom_type_description
_atom_type_scat_dispersion_real
_atom_type_scat_dispersion_imag
_atom_type_scat_source
'H ' 264 'hydrogen ' 0.0000 0.0000 ' Int. Tab. C, 4.2.6.8, 6.1.1.4'
'C ' 176 'carbon ' 0.0181 0.0091 ' Int. Tab. C, 4.2.6.8, 6.1.1.4'
'O ' 40 'oxygen ' 0.0492 0.0322 ' Int. Tab. C, 4.2.6.8, 6.1.1.4'

loop_
_geom_angle_atom_site_label_1
_geom_angle_atom_site_label_2
_geom_angle_atom_site_label_3
_geom_angle
_geom_angle_site_symmetry_1
_geom_angle_site_symmetry_2
_geom_angle_site_symmetry_3
_geom_angle_publ_flag
C12 O2 C16 87.7(3) . . . yes
C2 C1 O1 118.0(4) . . . yes
C6 C1 O1 119.3(4) . . . yes
C6 C1 C2 122.2(5) . . . yes
C3 C2 C44 120.8(4) . . . yes
C1 C2 C44 120.8(4) . . . yes
C1 C2 C3 118.2(5) . . . yes
C2 C3 H2c3 119.6 . . . no
C4 C3 H2c3 119.0 . . . no
C4 C3 C2 121.4(5) . . . yes
C5 C4 C7 123.2(5) . . . yes
C3 C4 C7 119.3(5) . . . yes
C3 C4 C5 117.5(5) . . . yes
H3c5 C5 C4 118.6 . . . no
C6 C5 C4 123.0(5) . . . yes
C6 C5 H3c5 118.4 . . . no
C5 C6 C1 116.9(5) . . . yes
C11 C6 C1 121.1(4) . . . yes
C11 C6 C5 121.1(5) . . . yes
C10 C7 C8 110.9(6) . . . yes
C9 C7 C8 107.6(6) . . . yes
C9 C7 C10 108.8(6) . . . yes
C4 C7 C8 109.6(6) . . . yes
C4 C7 C10 112.4(5) . . . yes
C4 C7 C9 107.3(5) . . . yes
H51c8 C8 H49c8 109.5 . . . no
H50c8 C8 H49c8 109.4 . . . no
H50c8 C8 H51c8 109.5 . . . no
C7 C8 H49c8 109.4 . . . no
C7 C8 H51c8 108.8 . . . no
C7 C8 H50c8 110.2 . . . no
H35c9 C9 C7 109.2 . . . no
H36c9 C9 C7 109.5 . . . no
H36c9 C9 H35c9 109.5 . . . no
H34c9 C9 C7 109.7 . . . no
H34c9 C9 H35c9 109.5 . . . no
H34c9 C9 H36c9 109.5 . . . no
H40c10 C10 C7 109.3 . . . no
H42c10 C10 C7 108.1 . . . no
H42c10 C10 H40c10 109.4 . . . no
H41c10 C10 C7 111.0 . . . no
H41c10 C10 H40c10 109.5 . . . no
H41c10 C10 H42c10 109.5 . . . no
H20c11 C11 H21c11 109.5 . . . no
C12 C11 H21c11 106.6 . . . no
C12 C11 H20c11 106.1 . . . no
C6 C11 H21c11 106.3 . . . no
C6 C11 H20c11 106.5 . . . no
C6 C11 C12 121.4(5) . . . yes
C13 C12 C17 113.3(4) . . . yes
O2 C12 C17 89.6(4) . . . yes
O2 C12 C13 105.4(4) . . . yes
C11 C12 C17 122.3(4) . . . yes
C11 C12 C13 110.0(4) . . . yes
C11 C12 O2 113.4(4) . . . yes
C14 C13 O5 111.5(5) . . . yes
H8c13 C13 O5 109.8 . . . no
H8c13 C13 C14 105.7 . . . no
C12 C13 O5 108.9(4) . . . yes
C12 C13 C14 112.7(4) . . . yes
C12 C13 H8c13 108.1 . . . no
C18 C14 O6 109.2(4) . . . yes
C13 C14 O6 103.7(4) . . . yes
C13 C14 C18 110.6(4) . . . yes
C15 C14 O6 108.9(4) . . . yes
C15 C14 C18 113.1(5) . . . yes
C15 C14 C13 110.8(4) . . . yes
C14 C15 H6c15 106.7 . . . no
O7 C15 H6c15 112.1 . . . no
O7 C15 C14 108.7(4) . . . yes
C16 C15 H6c15 105.6 . . . no
C16 C15 C14 114.1(4) . . . yes
C16 C15 O7 109.6(4) . . . yes
C15 C16 C22 110.1(4) . . . yes
O2 C16 C22 117.1(4) . . . yes
O2 C16 C15 103.4(3) . . . yes
C17 C16 C22 122.5(4) . . . yes
C17 C16 C15 112.0(4) . . . yes
C17 C16 O2 88.9(4) . . . yes
C12 C17 H14c17 115.6 . . . no
H13c17 C17 H14c17 109.5 . . . no
H13c17 C17 C12 114.3 . . . no
C16 C17 H14c17 116.7 . . . no
C16 C17 C12 84.3(4) . . . yes
C16 C17 H13c17 114.7 . . . no
C19 C18 C20 107.8(5) . . . yes
C21 C18 C20 106.6(6) . . . yes
C21 C18 C19 110.9(5) . . . yes
C14 C18 C20 109.0(5) . . . yes
C14 C18 C19 111.4(5) . . . yes
C14 C18 C21 110.9(5) . . . yes
H47c19 C19 H48c19 109.5 . . . no
H46c19 C19 H48c19 109.5 . . . no
H46c19 C19 H47c19 109.4 . . . no
C18 C19 H48c19 109.5 . . . no
C18 C19 H47c19 109.2 . . . no
C18 C19 H46c19 109.7 . . . no
H24c20 C20 H22c20 109.5 . . . no
C18 C20 H22c20 108.7 . . . no
C18 C20 H24c20 109.7 . . . no
H23c20 C20 H22c20 109.5 . . . no
H23c20 C20 H24c20 109.5 . . . no
H23c20 C20 C18 110.0 . . . no
C18 C21 H37c21 110.7 . . . no
H38c21 C21 H37c21 109.5 . . . no
H38c21 C21 C18 108.4 . . . no
H39c21 C21 H37c21 109.5 . . . no
H39c21 C21 C18 109.3 . . . no
H39c21 C21 H38c21 109.5 . . . no
H12c22 C22 H11c22 109.5 . . . no
C23 C22 H11c22 107.7 . . . no
C23 C22 H12c22 106.3 . . . no
C16 C22 H11c22 107.4 . . . no
C16 C22 H12c22 107.0 . . . no
C16 C22 C23 118.8(5) . . . yes
C28 C23 C22 121.0(4) . . . yes
C24 C23 C22 120.2(5) . . . yes
C24 C23 C28 118.8(4) . . . yes
C25 C24 H7c28 118.7 . . . no
C23 C24 H7c28 119.1 . . . no
C23 C24 C25 122.2(5) . . . yes
C24 C25 C29 120.3(5) . . . yes
C26 C25 C29 122.0(5) . . . yes
C26 C25 C24 117.6(5) . . . yes
C25 C26 C27 121.1(5) . . . yes
H17c26 C26 C27 119.4 . . . no
H17c26 C26 C25 119.5 . . . no
C33 C27 C26 119.7(4) . . . yes
C28 C27 C26 119.0(5) . . . yes
C28 C27 C33 121.3(4) . . . yes
O3 C28 C27 120.3(5) . . . yes
C23 C28 C27 121.1(4) . . . yes
C23 C28 O3 118.5(4) . . . yes
C25 C29 C32 110.3(7) . . . yes
C30 C29 C32 109.6(7) . . . yes
C30 C29 C25 111.9(6) . . . yes
C31 C29 C32 110.1(7) . . . yes
C31 C29 C25 106.6(6) . . . yes
C31 C29 C30 108.3(7) . . . yes
H45c30 C30 C29 109.0 . . . no
H44c30 C30 C29 109.0 . . . no
H44c30 C30 H45c30 109.5 . . . no
H43c30 C30 C29 110.4 . . . no
H43c30 C30 H45c30 109.5 . . . no
H43c30 C30 H44c30 109.5 . . . no
H52c31 C31 H54c31 109.4 . . . no
C29 C31 H54c31 110.0 . . . no
C29 C31 H52c31 109.3 . . . no
H53c31 C31 H54c31 109.5 . . . no
H53c31 C31 H52c31 109.5 . . . no
H53c31 C31 C29 109.1 . . . no
H56c32 C32 C29 108.3 . . . no
H55c32 C32 C29 110.0 . . . no
H55c32 C32 H56c32 109.5 . . . no
H57c32 C32 C29 110.1 . . . no
H57c32 C32 H56c32 109.5 . . . no
H57c32 C32 H55c32 109.5 . . . no
C27 C33 H16c33 107.4 . . . no
C34 C33 H16c33 107.6 . . . no
C34 C33 C27 117.5(5) . . . yes
H15c33 C33 H16c33 109.5 . . . no
H15c33 C33 C27 107.5 . . . no
H15c33 C33 C34 107.1 . . . no
C33 C34 C35 111.1(4) . . . yes
C39 C34 C35 110.4(4) . . . yes
C39 C34 C33 110.9(4) . . . yes
O8 C34 C35 108.8(4) . . . yes
O8 C34 C33 104.4(4) . . . yes
O8 C34 C39 111.1(4) . . . yes
C34 C35 C36 114.2(4) . . . yes
H18c35 C35 C36 108.1 . . . no
H18c35 C35 C34 108.9 . . . no
H19c35 C35 C36 108.0 . . . no
H19c35 C35 C34 108.1 . . . no
H19c35 C35 H18c35 109.5 . . . no
C40 C36 C35 112.9(4) . . . yes
C37 C36 C35 108.1(4) . . . yes
C37 C36 C40 112.0(5) . . . yes
O9 C36 C35 107.3(5) . . . yes
O9 C36 C40 107.4(4) . . . yes
O9 C36 C37 109.0(4) . . . yes
H5c37 C37 C38 107.2 . . . no
C36 C37 C38 117.2(5) . . . yes
C36 C37 H5c37 106.7 . . . no
H4c37 C37 C38 108.1 . . . no
H4c37 C37 H5c37 109.5 . . . no
H4c37 C37 C36 107.9 . . . no
C44 C38 C37 111.6(5) . . . yes
C39 C38 C37 111.0(4) . . . yes
C39 C38 C44 112.0(4) . . . yes
O10 C38 C37 108.8(4) . . . yes
O10 C38 C44 104.8(4) . . . yes
O10 C38 C39 108.4(4) . . . yes
H1c39 C39 O4 111.3 . . . no
C34 C39 O4 109.9(4) . . . yes
C34 C39 H1c39 105.3 . . . no
C38 C39 O4 109.5(4) . . . yes
C38 C39 H1c39 105.5 . . . no
C38 C39 C34 115.2(4) . . . yes
C42 C40 C43 109.0(6) . . . yes
C41 C40 C43 108.0(5) . . . yes
C41 C40 C42 106.0(5) . . . yes
C36 C40 C43 112.5(5) . . . yes
C36 C40 C42 110.4(5) . . . yes
C36 C40 C41 110.7(5) . . . yes
H29c41 C41 C40 109.8 . . . no
H28c41 C41 C40 109.0 . . . no
H28c41 C41 H29c41 109.5 . . . no
H30c41 C41 C40 109.6 . . . no
H30c41 C41 H29c41 109.5 . . . no
H30c41 C41 H28c41 109.4 . . . no
C40 C42 H25c42 109.4 . . . no
H26c42 C42 H25c42 109.5 . . . no
H26c42 C42 C40 110.6 . . . no
H27c42 C42 H25c42 109.4 . . . no
H27c42 C42 C40 108.4 . . . no
H27c42 C42 H26c42 109.5 . . . no
H32c43 C43 H31c43 109.5 . . . no
H33c43 C43 H31c43 109.4 . . . no
H33c43 C43 H32c43 109.5 . . . no
C40 C43 H31c43 109.5 . . . no
C40 C43 H32c43 109.9 . . . no
C40 C43 H33c43 109.0 . . . no
C38 C44 H10c44 107.7 . . . no
H9c44 C44 H10c44 109.5 . . . no
H9c44 C44 C38 107.5 . . . no
C2 C44 H10c44 107.1 . . . no
C2 C44 C38 116.8(4) . . . yes
C2 C44 H9c44 108.1 . . . no

loop_
_geom_bond_atom_site_label_1
_geom_bond_atom_site_label_2
_geom_bond_distance
_geom_bond_site_symmetry_1
_geom_bond_site_symmetry_2
_geom_bond_publ_flag
O1 C1 1.381(6) . . yes
O2 C12 1.481(7) . . yes
O2 C16 1.476(6) . . yes
O3 C28 1.384(6) . . yes
O4 C39 1.429(5) . . yes
O5 C13 1.424(8) . . yes
O6 C14 1.433(6) . . yes
O7 C15 1.431(6) . . yes
O8 C34 1.447(6) . . yes
O9 C36 1.456(6) . . yes
O10 C38 1.464(6) . . yes
C1 C2 1.374(7) . . yes
C1 C6 1.388(7) . . yes
C2 C3 1.407(7) . . yes
C2 C44 1.529(7) . . yes
C3 C4 1.392(7) . . yes
C3 H2c3 0.960 . . no
C4 C5 1.380(7) . . yes
C4 C7 1.547(7) . . yes
C5 C6 1.396(7) . . yes
C5 H3c5 0.960 . . no
C6 C11 1.499(7) . . yes
C7 C8 1.51(1) . . yes
C7 C9 1.54(1) . . yes
C7 C10 1.52(1) . . yes
C8 H49c8 0.960 . . no
C8 H50c8 0.960 . . no
C8 H51c8 0.960 . . no
C9 H34c9 0.960 . . no
C9 H35c9 0.960 . . no
C9 H36c9 0.960 . . no
C10 H40c10 0.960 . . no
C10 H41c10 0.960 . . no
C10 H42c10 0.960 . . no
C11 C12 1.532(8) . . yes
C11 H20c11 0.960 . . no
C11 H21c11 0.960 . . no
C12 C13 1.518(7) . . yes
C12 C17 1.513(7) . . yes
C13 C14 1.566(8) . . yes
C13 H8c13 0.960 . . no
C14 C15 1.558(8) . . yes
C14 C18 1.563(7) . . yes
C15 C16 1.530(7) . . yes
C15 H6c15 0.960 . . no
C16 C17 1.538(7) . . yes
C16 C22 1.495(8) . . yes
C17 H13c17 0.960 . . no
C17 H14c17 0.960 . . no
C18 C19 1.53(1) . . yes
C18 C20 1.55(1) . . yes
C18 C21 1.52(1) . . yes
C19 H46c19 0.960 . . no
C19 H47c19 0.960 . . no
C19 H48c19 0.960 . . no
C20 H22c20 0.960 . . no
C20 H23c20 0.960 . . no
C20 H24c20 0.960 . . no
C21 H37c21 0.960 . . no
C21 H38c21 0.960 . . no
C21 H39c21 0.960 . . no
C22 C23 1.516(7) . . yes
C22 H11c22 0.960 . . no
C22 H12c22 0.960 . . no
C23 C24 1.397(7) . . yes
C23 C28 1.384(7) . . yes
C24 C25 1.389(7) . . yes
C24 H7c28 0.960 . . no
C25 C26 1.398(8) . . yes
C25 C29 1.542(8) . . yes
C26 C27 1.410(7) . . yes
C26 H17c26 0.960 . . no
C27 C28 1.381(7) . . yes
C27 C33 1.514(8) . . yes
C29 C30 1.50(1) . . yes
C29 C31 1.54(1) . . yes
C29 C32 1.50(1) . . yes
C30 H43c30 0.960 . . no
C30 H44c30 0.960 . . no
C30 H45c30 0.960 . . no
C31 H52c31 0.960 . . no
C31 H53c31 0.960 . . no
C31 H54c31 0.960 . . no
C32 H55c32 0.960 . . no
C32 H56c32 0.960 . . no
C32 H57c32 0.960 . . no
C33 C34 1.549(8) . . yes
C33 H15c33 0.960 . . no
C33 H16c33 0.960 . . no
C34 C35 1.525(7) . . yes
C34 C39 1.512(7) . . yes
C35 C36 1.527(8) . . yes
C35 H18c35 0.960 . . no
C35 H19c35 0.960 . . no
C36 C37 1.535(8) . . yes
C36 C40 1.554(7) . . yes
C37 C38 1.519(7) . . yes
C37 H4c37 0.960 . . no
C37 H5c37 0.960 . . no
C38 C39 1.553(7) . . yes
C38 C44 1.534(8) . . yes
C39 H1c39 0.960 . . no
C40 C41 1.525(9) . . yes
C40 C42 1.55(1) . . yes
C40 C43 1.533(9) . . yes
C41 H28c41 0.960 . . no
C41 H29c41 0.960 . . no
C41 H30c41 0.960 . . no
C42 H25c42 0.960 . . no
C42 H26c42 0.960 . . no
C42 H27c42 0.960 . . no
C43 H31c43 0.960 . . no
C43 H32c43 0.960 . . no
C43 H33c43 0.960 . . no
C44 H9c44 0.960 . . no
C44 H10c44 0.960 . . no

loop_
_geom_contact_atom_site_label_1
_geom_contact_atom_site_label_2
_geom_contact_distance
_geom_contact_site_symmetry_1
_geom_contact_site_symmetry_2
_geom_contact_publ_flag
? ? ? . . ?

loop_
_geom_torsion_atom_site_label_1
_geom_torsion_atom_site_label_2
_geom_torsion_atom_site_label_3
_geom_torsion_atom_site_label_4
_geom_torsion
_geom_torsion_site_symmetry_1
_geom_torsion_site_symmetry_2
_geom_torsion_site_symmetry_3
_geom_torsion_site_symmetry_4
_geom_torsion_publ_flag
? ? ? ? ? . . . . ?
